data_2102077
loop_
_publ_author_name
'Anthony, Addlagatta'
'Jask\'olski, Mariusz'
'Nangia, Ashwini'

_publ_section_title
;
 Crystal chemistry of some synthetic 2-oxa-steroids: conformation,
 packing motifs and isostructurality
;
_journal_issue 3
_journal_name_full 'Acta Crystallographica Section B'
_journal_page_first 512
_journal_page_last 525
_journal_paper_doi 10.1107/S0108768199015542
_journal_volume 56
_journal_year 2000
_chemical_formula_moiety 'C18 H24 O4'
_chemical_formula_sum 'C18 H24 O4'
_chemical_formula_weight 304.37
_chemical_melting_point 245.0(10)
_chemical_name_common 6alpha-hydroxy-2-oxaandrost-4-ene-3,17-dione
_chemical_name_systematic
;
6alpha-hydroxy-2-oxaandrost-4-ene-3,17-dione
;
_space_group_IT_number 4
_symmetry_cell_setting monoclinic
_symmetry_space_group_name_Hall 'P 2yb'
_symmetry_space_group_name_H-M 'P 1 21 1'
_audit_creation_method SHELXL
_cell_angle_alpha 90.00
_cell_angle_beta 103.070(10)
_cell_angle_gamma 90.00
_cell_formula_units_Z 2
_cell_length_a 6.2214(7)
_cell_length_b 12.0500(10)
_cell_length_c 10.8880(10)
_cell_measurement_reflns_used 43
_cell_measurement_temperature 293(2)
_cell_measurement_theta_max 50
_cell_measurement_theta_min 25
_cell_volume 795.10(14)
_computing_cell_refinement 'Kuma KM-4'
_computing_data_collection 'Kuma KM-4'
_computing_data_reduction 'Kuma KM-4'
_computing_molecular_graphics 'ORTEP and PLUTO'
_computing_publication_material SHELXL-93
_computing_structure_refinement 'SHELXL-93 (Sheldrick, 1993)'
_computing_structure_solution 'SHELXS-86 (Sheldrick, 1990)'
_diffrn_ambient_temperature 293(2)
_diffrn_measurement_device KM-4
_diffrn_measurement_method \w--2\q
_diffrn_radiation_monochromator graphite
_diffrn_radiation_source 'fine-focus sealed tube'
_diffrn_radiation_type CuK\a
_diffrn_radiation_wavelength 1.54178
_diffrn_reflns_av_R_equivalents .0312
_diffrn_reflns_av_sigmaI/netI .0124
_diffrn_reflns_limit_h_max 2
_diffrn_reflns_limit_h_min -7
_diffrn_reflns_limit_k_max 14
_diffrn_reflns_limit_k_min -14
_diffrn_reflns_limit_l_max 13
_diffrn_reflns_limit_l_min -13
_diffrn_reflns_number 1624
_diffrn_reflns_theta_max 70.10
_diffrn_reflns_theta_min 4.17
_diffrn_standards_decay_% 'less than 2%'
_diffrn_standards_interval_count 100
_diffrn_standards_number 2
_exptl_absorpt_coefficient_mu .717
_exptl_absorpt_correction_type none
_exptl_crystal_colour brown
_exptl_crystal_density_diffrn 1.271
_exptl_crystal_density_meas ?
_exptl_crystal_density_method .
_exptl_crystal_description plate
_exptl_crystal_F_000 328
_exptl_crystal_size_max .40
_exptl_crystal_size_mid .40
_exptl_crystal_size_min .20
_refine_diff_density_max .139
_refine_diff_density_min -.184
_refine_ls_abs_structure_details 'Flack H D (1983), Acta Cryst. A39, 876-881'
_refine_ls_abs_structure_Flack -.0(3)
_refine_ls_extinction_method none
_refine_ls_goodness_of_fit_all 1.073
_refine_ls_goodness_of_fit_obs 1.075
_refine_ls_hydrogen_treatment riding
_refine_ls_matrix_type full
_refine_ls_number_parameters 228
_refine_ls_number_reflns 1512
_refine_ls_number_restraints 1
_refine_ls_restrained_S_all 1.091
_refine_ls_restrained_S_obs 1.075
_refine_ls_R_factor_all .0377
_refine_ls_R_factor_obs .0359
_refine_ls_shift/esd_max -.020
_refine_ls_shift/esd_mean .004
_refine_ls_structure_factor_coef Fsqd
_refine_ls_weighting_details 'w=1/[\s^2^(Fo^2^)+(0.0677P)^2^+0.0990P] where P=(Fo^2^+2Fc^2^)/3'
_refine_ls_weighting_scheme calc
_refine_ls_wR_factor_all .1052
_refine_ls_wR_factor_obs .1013
_reflns_number_observed 1458
_reflns_number_total 1596
_reflns_observed_criterion >2sigma(I)
_cod_data_source_file ka0049.cif
_cod_data_source_block 13
_cod_depositor_comments
;
The following automatic conversions were performed:

'_chemical_melting_point' value '244-246' was changed to '245.0(10)'
- the average value was taken and precision was estimated.

Automatic conversion script
Id: cif_fix_values 1646 2011-03-28 12:23:43Z adriana 

The following automatic conversions were performed:

'_chemical_melting_point' value '244-246' was changed to '245.0(10)'
- the average value was taken and precision was estimated.

Automatic conversion script
Id: cif_fix_values 1715 2011-07-08 13:25:40Z adriana 

The following automatic conversions were performed:

'_refine_ls_weighting_scheme' value 'calc
w=1/[\s^2^(Fo^2^)+(0.0677P)^2^+0.0990P] where P=(Fo^2^+2Fc^2^)/3' was
changed to 'calc'. New tag '_refine_ls_weighting_details' was
created. The value of the new tag was set to
'w=1/[\s^2^(Fo^2^)+(0.0677P)^2^+0.0990P] where P=(Fo^2^+2Fc^2^)/3'.

Automatic conversion script
Id: cif_fix_values 3143 2015-03-26 13:38:13Z robertas 
;
_cod_original_cell_volume 795.10(13)
_cod_original_sg_symbol_Hall 'P 2y1'
_cod_original_sg_symbol_H-M 'P 21'
_cod_database_code 2102077

loop_
_symmetry_equiv_pos_as_xyz
'x, y, z'
'-x, y+1/2, -z'

loop_
_atom_site_aniso_label
_atom_site_aniso_U_11
_atom_site_aniso_U_22
_atom_site_aniso_U_33
_atom_site_aniso_U_12
_atom_site_aniso_U_13
_atom_site_aniso_U_23
C1 .084(2) .0416(14) .0529(14) -.0059(14) .0084(13) .0039(12)
O2 .0825(13) .0383(10) .0695(12) -.0025(10) .0167(10) .0040(9)
C3 .0436(12) .0410(14) .077(2) .0023(11) .0109(11) -.0024(13)
O3 .0672(12) .0431(11) .110(2) .0065(9) .0284(12) -.0067(12)
C4 .0432(12) .0445(13) .0638(14) -.0022(10) .0177(10) -.0057(13)
C5 .0339(9) .0391(11) .0453(12) -.0057(9) .0090(8) -.0049(10)
C6 .0488(12) .0418(13) .0431(11) -.0050(10) .0174(9) -.0044(10)
O6 .0818(13) .0590(12) .0556(10) -.0205(11) .0384(10) -.0171(9)
C7 .0563(13) .0390(12) .0433(12) -.0060(10) .0209(10) -.0011(10)
C8 .0374(10) .0387(11) .0371(10) -.0008(9) .0101(8) -.0003(9)
C9 .0436(11) .0390(12) .0385(11) -.0035(10) .0084(8) -.0009(10)
C10 .0438(10) .0405(12) .0399(10) -.0053(10) .0115(8) -.0003(10)
C11 .085(2) .0498(15) .0411(12) -.0125(14) .0232(12) -.0014(12)
C12 .075(2) .058(2) .0381(11) -.0055(14) .0155(11) -.0047(12)
C13 .0400(11) .052(2) .0416(11) .0018(10) .0089(9) -.0056(11)
C14 .0371(9) .0406(13) .0418(11) -.0006(9) .0093(8) -.0009(10)
C15 .070(2) .0402(14) .0523(13) -.0026(12) .0172(12) .0000(11)
C16 .086(2) .045(2) .067(2) -.004(2) .0175(15) -.0071(15)
C17 .0457(11) .0518(14) .0520(12) .0093(11) .0068(9) -.0102(12)
O17 .0730(12) .0693(15) .0542(10) .0048(10) .0070(8) -.0235(10)
C18 .0408(12) .087(2) .063(2) .0030(14) .0170(11) -.019(2)
C19 .0456(12) .0581(15) .0555(13) -.0133(12) .0196(10) -.0064(13)

loop_
_atom_site_label
_atom_site_fract_x
_atom_site_fract_y
_atom_site_fract_z
_atom_site_U_iso_or_equiv
_atom_site_thermal_displace_type
_atom_site_calc_flag
_atom_site_refinement_flags
_atom_site_occupancy
_atom_site_type_symbol
C1 .2845(6) .2776(2) .2059(3) .0608(7) Uani d . 1 C
H11 .3663(6) .2813(2) .1400(3) .077(11) Uiso calc R 1 H
H12 .1313(6) .2631(2) .1659(3) .073(10) Uiso calc R 1 H
O2 .2987(4) .3842(2) .2683(2) .0635(5) Uani d . 1 O
C3 .2201(4) .3901(2) .3732(3) .0545(6) Uani d . 1 C
O3 .1886(4) .4811(2) .4138(3) .0722(6) Uani d . 1 O
C4 .1948(4) .2869(2) .4378(3) .0496(6) Uani d . 1 C
H4 .1184(4) .2880(2) .5020(3) .058(8) Uiso calc R 1 H
C5 .2765(3) .1911(2) .4086(2) .0394(5) Uani d . 1 C
C6 .2953(4) .0912(2) .4931(2) .0434(5) Uani d . 1 C
H61 .4529(4) .0798(2) .5291(2) .051(8) Uiso calc R 1 H
O6 .1942(4) .1104(2) .5954(2) .0619(6) Uani d . 1 O
H6 .080(6) .061(4) .589(3) .072(10) Uiso d . 1 H
C7 .2113(5) -.0129(2) .4182(2) .0447(6) Uani d . 1 C
H71 .0535(5) -.0066(2) .3849(2) .051(7) Uiso calc R 1 H
H72 .2378(5) -.0768(2) .4737(2) .051(8) Uiso calc R 1 H
C8 .3261(4) -.0297(2) .3098(2) .0375(5) Uani d . 1 C
H8 .4850(4) -.0381(2) .3441(2) .047(7) Uiso calc R 1 H
C9 .2857(4) .0724(2) .2217(2) .0405(5) Uani d . 1 C
H9 .1253(4) .0807(2) .1948(2) .044(7) Uiso calc R 1 H
C10 .3724(4) .1813(2) .2928(2) .0411(5) Uani d . 1 C
C11 .3701(6) .0563(3) .1003(2) .0571(7) Uani d . 1 C
H111 .3199(6) .1180(3) .0439(2) .075(10) Uiso calc R 1 H
H112 .5301(6) .0576(3) .1215(2) .077(11) Uiso calc R 1 H
C12 .2925(5) -.0525(3) .0309(2) .0565(7) Uani d . 1 C
H121 .1344(5) -.0498(3) -.0030(2) .055(8) Uiso calc R 1 H
H122 .3641(5) -.0620(3) -.0388(2) .068(9) Uiso calc R 1 H
C13 .3483(4) -.1495(2) .1208(2) .0447(6) Uani d . 1 C
C14 .2402(4) -.1317(2) .2326(2) .0398(5) Uani d . 1 C
H14 .0836(4) -.1178(2) .1962(2) .065(9) Uiso calc R 1 H
C15 .2522(5) -.2458(2) .2960(3) .0535(6) Uani d . 1 C
H151 .3975(5) -.2590(2) .3492(3) .078(11) Uiso calc R 1 H
H152 .1427(5) -.2525(2) .3464(3) .067(9) Uiso calc R 1 H
C16 .2039(6) -.3259(3) .1841(3) .0660(8) Uani d . 1 C
H161 .2973(6) -.3911(3) .2018(3) .100(14) Uiso calc R 1 H
H162 .0508(6) -.3493(3) .1660(3) .086(11) Uiso calc R 1 H
C17 .2531(4) -.2614(3) .0736(2) .0505(6) Uani d . 1 C
O17 .2192(3) -.2936(2) -.0342(2) .0667(6) Uani d . 1 O
C18 .5999(4) -.1692(3) .1616(3) .0628(8) Uani d . 1 C
H181 .6708(6) -.1031(8) .200(2) .094(13) Uiso calc R 1 H
H182 .6563(8) -.187(2) .0890(5) .076(10) Uiso calc R 1 H
H183 .6289(5) -.2294(14) .2208(19) .104(15) Uiso calc R 1 H
C19 .6254(4) .1873(3) .3332(2) .0518(6) Uani d . 1 C
H191 .6791(5) .1267(10) .3891(16) .060(9) Uiso calc R 1 H
H192 .6683(4) .2563(8) .3758(17) .081(11) Uiso calc R 1 H
H193 .6867(4) .1825(17) .2600(3) .064(9) Uiso calc R 1 H

loop_
_atom_type_symbol
_atom_type_description
_atom_type_scat_dispersion_real
_atom_type_scat_dispersion_imag
_atom_type_scat_source
C C .0181 .0091 'International Tables Vol C Tables 4.2.6.8 and 6.1.1.4'
H H .0000 .0000 'International Tables Vol C Tables 4.2.6.8 and 6.1.1.4'
O O .0492 .0322 'International Tables Vol C Tables 4.2.6.8 and 6.1.1.4'

loop_
_geom_angle_atom_site_label_1
_geom_angle_atom_site_label_2
_geom_angle_atom_site_label_3
_geom_angle
O2 C1 C10 114.2(2)
O2 C1 H11 108.7(2)
C10 C1 H11 108.7(2)
O2 C1 H12 108.7(2)
C10 C1 H12 108.7(2)
H11 C1 H12 107.6
C3 O2 C1 116.8(2)
O3 C3 O2 118.5(3)
O3 C3 C4 123.5(3)
O2 C3 C4 117.8(2)
C5 C4 C3 122.6(2)
C5 C4 H4 118.71(14)
C3 C4 H4 118.71(15)
C4 C5 C6 122.1(2)
C4 C5 C10 120.7(2)
C6 C5 C10 117.1(2)
O6 C6 C5 111.3(2)
O6 C6 C7 113.3(2)
C5 C6 C7 111.3(2)
O6 C6 H61 106.85(13)
C5 C6 H61 106.85(11)
C7 C6 H61 106.85(14)
C6 O6 H6 108(2)
C6 C7 C8 111.1(2)
C6 C7 H71 109.41(13)
C8 C7 H71 109.41(13)
C6 C7 H72 109.42(13)
C8 C7 H72 109.41(13)
H71 C7 H72 108.0
C14 C8 C7 111.7(2)
C14 C8 C9 108.3(2)
C7 C8 C9 109.6(2)
C14 C8 H8 109.08(11)
C7 C8 H8 109.08(13)
C9 C8 H8 109.08(11)
C11 C9 C8 113.1(2)
C11 C9 C10 112.7(2)
C8 C9 C10 111.9(2)
C11 C9 H9 106.13(14)
C8 C9 H9 106.13(11)
C10 C9 H9 106.13(12)
C5 C10 C1 107.7(2)
C5 C10 C19 109.2(2)
C1 C10 C19 110.1(2)
C5 C10 C9 108.8(2)
C1 C10 C9 107.4(2)
C19 C10 C9 113.5(2)
C12 C11 C9 113.6(2)
C12 C11 H111 108.86(15)
C9 C11 H111 108.86(15)
C12 C11 H112 108.9(2)
C9 C11 H112 108.86(14)
H111 C11 H112 107.7
C13 C12 C11 109.9(2)
C13 C12 H121 109.68(14)
C11 C12 H121 109.7(2)
C13 C12 H122 109.69(13)
C11 C12 H122 109.69(14)
H121 C12 H122 108.2
C12 C13 C17 116.9(2)
C12 C13 C14 109.2(2)
C17 C13 C14 100.7(2)
C12 C13 C18 111.9(2)
C17 C13 C18 104.7(2)
C14 C13 C18 113.0(2)
C8 C14 C13 113.0(2)
C8 C14 C15 120.1(2)
C13 C14 C15 104.3(2)
C8 C14 H14 106.16(11)
C13 C14 H14 106.16(12)
C15 C14 H14 106.16(14)
C16 C15 C14 103.1(2)
C16 C15 H151 111.1(2)
C14 C15 H151 111.15(13)
C16 C15 H152 111.1(2)
C14 C15 H152 111.15(13)
H151 C15 H152 109.1
C17 C16 C15 105.6(2)
C17 C16 H161 110.6(2)
C15 C16 H161 110.6(2)
C17 C16 H162 110.6(2)
C15 C16 H162 110.6(2)
H161 C16 H162 108.8
O17 C17 C13 125.8(3)
O17 C17 C16 125.6(3)
C13 C17 C16 108.7(2)
C13 C18 H181 109.5(2)
C13 C18 H182 109.47(14)
H181 C18 H182 109.5
C13 C18 H183 109.5(2)
H181 C18 H183 109.5
H182 C18 H183 109.5
C10 C19 H191 109.47(15)
C10 C19 H192 109.47(15)
H191 C19 H192 109.5
C10 C19 H193 109.47(12)
H191 C19 H193 109.5
H192 C19 H193 109.5

loop_
_geom_bond_atom_site_label_1
_geom_bond_atom_site_label_2
_geom_bond_distance
C1 O2 1.446(4)
C1 C10 1.519(4)
C1 H11 .97
C1 H12 .97
O2 C3 1.342(4)
C3 O3 1.215(3)
C3 C4 1.454(4)
C4 C5 1.328(4)
C4 H4 .93
C5 C6 1.503(3)
C5 C10 1.517(3)
C6 O6 1.417(3)
C6 C7 1.522(3)
C6 H61 .98
O6 H6 .92(4)
C7 C8 1.525(3)
C7 H71 .97
C7 H72 .97
C8 C14 1.516(3)
C8 C9 1.545(3)
C8 H8 .98
C9 C11 1.541(3)
C9 C10 1.557(3)
C9 H9 .98
C10 C19 1.537(3)
C11 C12 1.536(4)
C11 H111 .97
C11 H112 .97
C12 C13 1.513(4)
C12 H121 .97
C12 H122 .97
C13 C17 1.515(4)
C13 C14 1.532(3)
C13 C18 1.546(3)
C14 C15 1.532(4)
C14 H14 .98
C15 C16 1.530(4)
C15 H151 .97
C15 H152 .97
C16 C17 1.520(4)
C16 H161 .97
C16 H162 .97
C17 O17 1.209(3)
C18 H181 .96
C18 H182 .96
C18 H183 .96
C19 H191 .96
C19 H192 .96
C19 H193 .96

loop_
_geom_torsion_atom_site_label_1
_geom_torsion_atom_site_label_2
_geom_torsion_atom_site_label_3
_geom_torsion_atom_site_label_4
_geom_torsion
C10 C1 O2 C3 -49.7(4)
C1 O2 C3 O3 -165.6(3)
C1 O2 C3 C4 19.4(4)
O3 C3 C4 C5 -164.2(3)
O2 C3 C4 C5 10.5(4)
C3 C4 C5 C6 165.9(2)
C3 C4 C5 C10 -9.1(4)
C4 C5 C6 O6 6.5(3)
C10 C5 C6 O6 -178.4(2)
C4 C5 C6 C7 133.9(2)
C10 C5 C6 C7 -51.0(3)
O6 C6 C7 C8 -179.8(2)
C5 C6 C7 C8 53.9(3)
C6 C7 C8 C14 -178.7(2)
C6 C7 C8 C9 -58.7(3)
C14 C8 C9 C11 -50.5(2)
C7 C8 C9 C11 -172.5(2)
C14 C8 C9 C10 -179.1(2)
C7 C8 C9 C10 58.8(2)
C4 C5 C10 C1 -19.2(3)
C6 C5 C10 C1 165.6(2)
C4 C5 C10 C19 100.4(3)
C6 C5 C10 C19 -74.8(3)
C4 C5 C10 C9 -135.3(2)
C6 C5 C10 C9 49.5(2)
O2 C1 C10 C5 47.1(3)
O2 C1 C10 C19 -71.8(3)
O2 C1 C10 C9 164.1(2)
C11 C9 C10 C5 178.6(2)
C8 C9 C10 C5 -52.5(2)
C11 C9 C10 C1 62.3(3)
C8 C9 C10 C1 -168.8(2)
C11 C9 C10 C19 -59.6(3)
C8 C9 C10 C19 69.2(2)
C8 C9 C11 C12 49.9(3)
C10 C9 C11 C12 178.1(2)
C9 C11 C12 C13 -52.8(3)
C11 C12 C13 C17 171.0(2)
C11 C12 C13 C14 57.6(3)
C11 C12 C13 C18 -68.3(3)
C7 C8 C14 C13 178.6(2)
C9 C8 C14 C13 57.8(2)
C7 C8 C14 C15 -57.6(3)
C9 C8 C14 C15 -178.3(2)
C12 C13 C14 C8 -63.0(2)
C17 C13 C14 C8 173.4(2)
C18 C13 C14 C8 62.3(3)
C12 C13 C14 C15 164.9(2)
C17 C13 C14 C15 41.2(2)
C18 C13 C14 C15 -69.9(3)
C8 C14 C15 C16 -166.9(2)
C13 C14 C15 C16 -39.0(3)
C14 C15 C16 C17 20.6(3)
C12 C13 C17 O17 32.7(4)
C14 C13 C17 O17 150.8(3)
C18 C13 C17 O17 -91.8(3)
C12 C13 C17 C16 -146.5(2)
C14 C13 C17 C16 -28.4(3)
C18 C13 C17 C16 89.1(3)
C15 C16 C17 O17 -174.1(3)
C15 C16 C17 C13 5.0(3)

loop_
_cod_related_entry_id
_cod_related_entry_database
_cod_related_entry_code
1 ChemSpider 21188489
